data_1559387
loop_
_publ_author_name
'Li, Qiyao'
'Gong, Junyi'
'Li, Ying'
'Zhang, Ruoyao'
'Wang, Haoran'
'Zhang, Jianquan'
'Yan, He'
'Lam, Jacky W. Y.'
'Sung, Herman H. Y.'
'Williams, Ian D.'
'Kwok, Ryan T. K.'
'Li, Min-Hui'
'Wang, Jianguo'
'Tang, Ben Zhong'

_publ_section_title
;
 Unusual light-driven amplification through unexpected regioselective
 photogeneration of five-membered azaheterocyclic AIEgen.
;
_journal_issue 2
_journal_name_full 'Chemical science'
_journal_page_first 709
_journal_page_last 717
_journal_paper_doi 10.1039/d0sc04725b
_journal_volume 12
_journal_year 2020
_chemical_formula_moiety '2(C H Cl3), B F4, C31 H20 N'
_chemical_formula_sum 'C33 H22 B Cl6 F4 N'
_chemical_formula_weight 732.02
_space_group_crystal_system monoclinic
_space_group_IT_number 14
_space_group_name_Hall '-P 2ybc'
_space_group_name_H-M_alt 'P 1 21/c 1'
_atom_sites_solution_hydrogens geom
_audit_creation_date 2020-09-14
_audit_creation_method
;
Olex2 1.2-beta
(compiled 2018.05.29 svn.r3508 for OlexSys, GUI svn.r5506)
;
_audit_update_record
;
2020-10-07 deposited with the CCDC.	2020-10-19 downloaded from the CCDC.
;
_cell_angle_alpha 90
_cell_angle_beta 101.8388(18)
_cell_angle_gamma 90
_cell_formula_units_Z 4
_cell_length_a 11.07767(20)
_cell_length_b 21.6410(4)
_cell_length_c 13.7711(3)
_cell_measurement_reflns_used 9312
_cell_measurement_temperature 100(2)
_cell_measurement_theta_max 37.82
_cell_measurement_theta_min 3.13
_cell_volume 3231.15(11)
_computing_molecular_graphics 'Olex2 (Dolomanov et al., 2009)'
_computing_publication_material 'Olex2 (Dolomanov et al., 2009)'
_computing_structure_refinement 'ShelXL (Sheldrick, 2015)'
_diffrn_ambient_temperature 100.15
_diffrn_measured_fraction_theta_full 0.995
_diffrn_measured_fraction_theta_max 0.995
_diffrn_measurement_device_type 'CCD area detector'
_diffrn_measurement_method 'phi and omega scans'
_diffrn_radiation_type CuK\a
_diffrn_radiation_wavelength 1.54184
_diffrn_reflns_av_R_equivalents 0.0374
_diffrn_reflns_av_unetI/netI 0.0384
_diffrn_reflns_Laue_measured_fraction_full 0.995
_diffrn_reflns_Laue_measured_fraction_max 0.995
_diffrn_reflns_limit_h_max 13
_diffrn_reflns_limit_h_min -13
_diffrn_reflns_limit_k_max 25
_diffrn_reflns_limit_k_min -18
_diffrn_reflns_limit_l_max 16
_diffrn_reflns_limit_l_min -16
_diffrn_reflns_number 18004
_diffrn_reflns_point_group_measured_fraction_full 0.995
_diffrn_reflns_point_group_measured_fraction_max 0.995
_diffrn_reflns_theta_full 66.500
_diffrn_reflns_theta_max 67.500
_diffrn_reflns_theta_min 3.864
_exptl_absorpt_coefficient_mu 5.277
_exptl_absorpt_correction_type none
_exptl_crystal_colour yellow
_exptl_crystal_density_diffrn 1.505
_exptl_crystal_description block
_exptl_crystal_F_000 1480
_exptl_crystal_size_max 0.312
_exptl_crystal_size_mid 0.284
_exptl_crystal_size_min 0.253
_refine_diff_density_max 1.546
_refine_diff_density_min -0.793
_refine_diff_density_rms 0.090
_refine_ls_extinction_method none
_refine_ls_goodness_of_fit_ref 1.074
_refine_ls_hydrogen_treatment constr
_refine_ls_matrix_type full
_refine_ls_number_parameters 406
_refine_ls_number_reflns 5788
_refine_ls_number_restraints 0
_refine_ls_restrained_S_all 1.074
_refine_ls_R_factor_all 0.0848
_refine_ls_R_factor_gt 0.0695
_refine_ls_shift/su_max 0.000
_refine_ls_shift/su_mean 0.000
_refine_ls_structure_factor_coef Fsqd
_refine_ls_weighting_details 'w=1/[\s^2^(Fo^2^)+(0.0954P)^2^+6.5957P] where P=(Fo^2^+2Fc^2^)/3'
_refine_ls_weighting_scheme calc
_refine_ls_wR_factor_gt 0.1830
_refine_ls_wR_factor_ref 0.1947
_reflns_Friedel_coverage 0.000
_reflns_number_gt 4613
_reflns_number_total 5788
_reflns_threshold_expression 'I > 2\s(I)'
_cod_data_source_file d0sc04725b2.cif
_cod_data_source_block qiyao12cult
_cod_depositor_comments
;Adding full bibliography for 1559386--1559390.cif.

 Adding full bibliography for 1559386--1559390.cif.
;
_cod_original_cell_volume 3231.14(10)
_cod_database_code 1559387
_shelx_shelxl_version_number 2018/3
_shelx_space_group_comment
;
The symmetry employed for this shelxl refinement is uniquely defined
by the following loop, which should always be used as a source of
symmetry information in preference to the above space-group names.
They are only intended as comments.
;
_olex2_refinement_description
;
1. Fixed Uiso
 At 1.2 times of:
  All C(H) groups
2.a Ternary CH refined with riding coordinates:
 C39(H39), C40(H40)
2.b Aromatic/amide H refined with riding coordinates:
 C10(H10), C11(H11), C13(H13), C14(H14), C15(H15), C19(H19), C21(H21),
 C22(H22), C26(H26), C27(H27), C28(H28), C29(H29), C30(H30), C31(H31), C32(H32),
  C33(H33), C35(H35), C36(H36), C37(H37), C38(H38)
;
_olex2_submission_special_instructions 'No special instructions were received'

loop_
_space_group_symop_operation_xyz
'x, y, z'
'-x, y+1/2, -z+1/2'
'-x, -y, -z'
'x, -y-1/2, z-1/2'

loop_
_atom_site_label
_atom_site_type_symbol
_atom_site_fract_x
_atom_site_fract_y
_atom_site_fract_z
_atom_site_U_iso_or_equiv
_atom_site_adp_type
_atom_site_occupancy
_atom_site_site_symmetry_order
_atom_site_calc_flag
_atom_site_refinement_flags_posn
_atom_site_refinement_flags_adp
_atom_site_refinement_flags_occupancy
_atom_site_disorder_assembly
_atom_site_disorder_group
Cl1 Cl 0.00558(12) 0.21650(5) 0.68966(9) 0.0515(3) Uani 1 1 d . . . . .
Cl0A Cl -0.50357(12) 0.24068(7) 0.62474(13) 0.0705(5) Uani 1 1 d . . . . .
Cl3 Cl -0.66637(13) 0.21512(7) 0.75733(15) 0.0752(5) Uani 1 1 d . . . . .
Cl4 Cl -0.17421(12) 0.19026(8) 0.51343(10) 0.0652(4) Uani 1 1 d . . . . .
Cl5 Cl -0.19787(15) 0.29909(6) 0.63062(17) 0.0862(6) Uani 1 1 d . . . . .
F1 F -0.44670(18) 0.43041(11) 1.22053(15) 0.0295(5) Uani 1 1 d . . . . .
Cl2 Cl -0.42283(18) 0.26462(9) 0.83249(17) 0.0946(6) Uani 1 1 d . . . . .
F3 F -0.2748(2) 0.45724(12) 1.33336(17) 0.0405(6) Uani 1 1 d . . . . .
N4 N -0.5475(3) 0.41494(13) 0.8089(2) 0.0178(6) Uani 1 1 d . . . . .
C5 C -0.5677(3) 0.41183(15) 0.6067(2) 0.0187(7) Uani 1 1 d . . . . .
F6 F -0.2752(2) 0.46573(17) 1.17308(18) 0.0588(9) Uani 1 1 d . . . . .
C7 C -0.6735(3) 0.39738(14) 0.6482(2) 0.0169(6) Uani 1 1 d . . . . .
C8 C -0.4456(3) 0.43353(15) 0.7750(2) 0.0176(6) Uani 1 1 d . . . . .
C9 C -0.6606(3) 0.39651(15) 0.7482(2) 0.0175(7) Uani 1 1 d . . . . .
C10 C -0.3475(3) 0.43152(16) 0.6269(3) 0.0213(7) Uani 1 1 d . . . . .
H10 H -0.268747 0.437991 0.668381 0.026 Uiso 1 1 calc R . . . .
C11 C -0.5752(3) 0.40982(16) 0.5035(2) 0.0207(7) Uani 1 1 d . . . . .
H11 H -0.652822 0.402690 0.460734 0.025 Uiso 1 1 calc R . . . .
C12 C -0.2376(3) 0.48934(16) 0.8236(2) 0.0203(7) Uani 1 1 d . . . . .
C13 C -0.3572(3) 0.42714(17) 0.5268(3) 0.0252(8) Uani 1 1 d . . . . .
H13 H -0.285241 0.430321 0.499579 0.030 Uiso 1 1 calc R . . . .
C14 C -0.4726(3) 0.41797(18) 0.4635(3) 0.0256(8) Uani 1 1 d . . . . .
H14 H -0.479505 0.417409 0.393545 0.031 Uiso 1 1 calc R . . . .
C15 C -0.3526(3) 0.45224(17) 0.9473(3) 0.0244(7) Uani 1 1 d . . . . .
H15 H -0.284039 0.465680 0.996042 0.029 Uiso 1 1 calc R . . . .
C16 C -0.7954(3) 0.38340(15) 0.5824(2) 0.0187(7) Uani 1 1 d . . . . .
C17 C -0.5547(3) 0.41212(16) 0.9077(3) 0.0222(7) Uani 1 1 d . . . . .
C18 C -0.7419(3) 0.38040(15) 0.8153(3) 0.0202(7) Uani 1 1 d . . . . .
C19 C -0.2534(3) 0.54157(16) 0.7628(3) 0.0229(7) Uani 1 1 d . . . . .
H19 H -0.334048 0.556525 0.736412 0.027 Uiso 1 1 calc R . . . .
C20 C -0.6770(3) 0.39017(15) 0.9119(3) 0.0220(7) Uani 1 1 d . . . . .
C21 C -0.1186(3) 0.46968(17) 0.8656(3) 0.0264(8) Uani 1 1 d . . . . .
H21 H -0.106698 0.435347 0.909476 0.032 Uiso 1 1 calc R . . . .
C22 C -0.4548(3) 0.42895(17) 0.9788(3) 0.0251(8) Uani 1 1 d . . . . .
H22 H -0.455371 0.424825 1.047386 0.030 Uiso 1 1 calc R . . . .
C23 C -0.4517(3) 0.42666(15) 0.6699(2) 0.0182(7) Uani 1 1 d . . . . .
C24 C -0.3459(3) 0.45683(16) 0.8480(2) 0.0200(7) Uani 1 1 d . . . . .
F25 F -0.2781(3) 0.37052(13) 1.2463(3) 0.0726(11) Uani 1 1 d . . . . .
C26 C -0.0336(3) 0.55073(18) 0.7799(3) 0.0303(8) Uani 1 1 d . . . . .
H26 H 0.035659 0.570846 0.763223 0.036 Uiso 1 1 calc R . . . .
C27 C -0.9281(4) 0.31821(18) 0.4659(3) 0.0295(8) Uani 1 1 d . . . . .
H27 H -0.941251 0.280925 0.428865 0.035 Uiso 1 1 calc R . . . .
C28 C -0.8624(3) 0.35743(15) 0.7975(3) 0.0233(7) Uani 1 1 d . . . . .
H28 H -0.907291 0.350207 0.731981 0.028 Uiso 1 1 calc R . . . .
C29 C -0.9138(4) 0.34559(17) 0.8797(3) 0.0293(8) Uani 1 1 d . . . . .
H29 H -0.995080 0.329371 0.869811 0.035 Uiso 1 1 calc R . . . .
C30 C -0.1521(3) 0.57170(17) 0.7409(3) 0.0267(8) Uani 1 1 d . . . . .
H30 H -0.163668 0.606946 0.698876 0.032 Uiso 1 1 calc R . . . .
C31 C -1.0027(3) 0.41500(19) 0.5107(3) 0.0357(9) Uani 1 1 d . . . . .
H31 H -1.066798 0.444811 0.504253 0.043 Uiso 1 1 calc R . . . .
C32 C -0.8896(3) 0.42653(17) 0.5746(3) 0.0275(8) Uani 1 1 d . . . . .
H32 H -0.877280 0.463583 0.612332 0.033 Uiso 1 1 calc R . . . .
C33 C -0.0169(3) 0.50031(19) 0.8433(3) 0.0321(9) Uani 1 1 d . . . . .
H33 H 0.064139 0.486564 0.871624 0.038 Uiso 1 1 calc R . . . .
B34 B -0.3171(4) 0.4305(2) 1.2435(3) 0.0224(8) Uani 1 1 d . . . . .
C35 C -0.8151(3) 0.32898(17) 0.5281(3) 0.0238(7) Uani 1 1 d . . . . .
H35 H -0.751152 0.299162 0.533627 0.029 Uiso 1 1 calc R . . . .
C36 C -1.0222(4) 0.36118(18) 0.4572(3) 0.0325(9) Uani 1 1 d . . . . .
H36 H -1.099693 0.353473 0.414534 0.039 Uiso 1 1 calc R . . . .
C37 C -0.7299(4) 0.37929(18) 0.9942(3) 0.0282(8) Uani 1 1 d . . . . .
H37 H -0.685635 0.387014 1.059736 0.034 Uiso 1 1 calc R . . . .
C38 C -0.8493(4) 0.35687(18) 0.9762(3) 0.0313(9) Uani 1 1 d . . . . .
H38 H -0.887983 0.349006 1.030474 0.038 Uiso 1 1 calc R . . . .
C39 C -0.1512(5) 0.2228(2) 0.6346(4) 0.0441(11) Uani 1 1 d . . . . .
H39 H -0.200287 0.198696 0.674874 0.053 Uiso 1 1 calc R . . . .
C40 C -0.5131(4) 0.2163(2) 0.7462(5) 0.0543(14) Uani 1 1 d . . . . .
H40 H -0.479455 0.173358 0.756502 0.065 Uiso 1 1 calc R . . . .

loop_
_atom_site_aniso_label
_atom_site_aniso_U_11
_atom_site_aniso_U_22
_atom_site_aniso_U_33
_atom_site_aniso_U_23
_atom_site_aniso_U_13
_atom_site_aniso_U_12
Cl1 0.0605(7) 0.0438(6) 0.0429(6) -0.0043(5) -0.0063(5) 0.0040(5)
Cl0A 0.0422(7) 0.0634(9) 0.0990(12) 0.0248(8) -0.0016(7) 0.0059(6)
Cl3 0.0440(7) 0.0572(8) 0.1274(15) -0.0008(8) 0.0246(8) 0.0000(6)
Cl4 0.0453(7) 0.0963(11) 0.0503(7) -0.0113(7) 0.0016(5) -0.0078(7)
Cl5 0.0694(10) 0.0400(7) 0.1675(19) 0.0166(9) 0.0667(11) 0.0171(6)
F1 0.0174(10) 0.0445(13) 0.0269(11) 0.0065(9) 0.0048(8) 0.0019(9)
Cl2 0.0731(11) 0.0751(11) 0.1207(16) -0.0346(10) -0.0152(10) -0.0096(8)
F3 0.0432(14) 0.0521(15) 0.0260(11) -0.0102(10) 0.0063(10) -0.0204(11)
N4 0.0193(14) 0.0184(13) 0.0152(13) 0.0011(10) 0.0024(11) -0.0006(11)
C5 0.0183(16) 0.0177(16) 0.0199(16) 0.0013(13) 0.0033(13) 0.0019(12)
F6 0.0327(14) 0.120(3) 0.0236(12) 0.0155(14) 0.0049(10) -0.0255(15)
C7 0.0154(15) 0.0155(15) 0.0196(16) 0.0019(12) 0.0032(12) 0.0008(12)
C8 0.0169(16) 0.0165(15) 0.0200(16) 0.0017(12) 0.0049(13) 0.0019(12)
C9 0.0140(15) 0.0161(15) 0.0225(17) 0.0016(12) 0.0038(13) -0.0009(11)
C10 0.0166(16) 0.0265(18) 0.0204(16) -0.0001(13) 0.0027(13) 0.0024(13)
C11 0.0199(16) 0.0242(17) 0.0173(16) 0.0007(13) 0.0022(13) -0.0002(13)
C12 0.0178(16) 0.0247(17) 0.0176(16) -0.0017(13) 0.0018(13) -0.0004(13)
C13 0.0182(17) 0.034(2) 0.0247(18) -0.0002(15) 0.0082(14) 0.0028(14)
C14 0.0266(18) 0.034(2) 0.0163(16) 0.0004(14) 0.0053(14) 0.0004(15)
C15 0.0240(17) 0.0288(18) 0.0183(16) 0.0009(14) -0.0004(13) 0.0009(14)
C16 0.0166(16) 0.0218(16) 0.0178(16) 0.0043(13) 0.0035(12) -0.0024(13)
C17 0.0256(18) 0.0222(17) 0.0194(16) 0.0025(13) 0.0058(14) 0.0007(14)
C18 0.0243(17) 0.0166(16) 0.0218(17) 0.0009(13) 0.0095(14) 0.0008(13)
C19 0.0196(17) 0.0246(17) 0.0236(17) 0.0010(14) 0.0024(13) 0.0002(13)
C20 0.0242(17) 0.0191(16) 0.0251(18) 0.0009(13) 0.0104(14) -0.0014(13)
C21 0.0213(18) 0.0281(19) 0.0277(19) 0.0043(15) 0.0000(14) 0.0017(14)
C22 0.0301(19) 0.0296(19) 0.0150(16) 0.0026(14) 0.0031(14) 0.0002(15)
C23 0.0155(15) 0.0183(16) 0.0198(16) 0.0014(12) 0.0012(12) 0.0027(12)
C24 0.0169(16) 0.0231(17) 0.0188(16) 0.0010(13) 0.0009(13) 0.0024(13)
F25 0.0371(15) 0.0384(16) 0.134(3) -0.0357(18) -0.0014(17) 0.0094(12)
C26 0.0224(18) 0.032(2) 0.038(2) 0.0007(16) 0.0089(16) -0.0067(15)
C27 0.032(2) 0.0293(19) 0.0240(18) -0.0004(15) -0.0014(15) -0.0092(15)
C28 0.0231(17) 0.0195(16) 0.0289(18) 0.0010(14) 0.0087(14) -0.0017(13)
C29 0.0274(19) 0.0255(19) 0.039(2) 0.0010(16) 0.0166(17) -0.0025(14)
C30 0.0242(18) 0.0243(18) 0.0315(19) 0.0038(15) 0.0053(15) -0.0002(14)
C31 0.0188(18) 0.030(2) 0.054(3) 0.0095(18) -0.0012(17) 0.0015(15)
C32 0.0188(17) 0.0219(18) 0.040(2) 0.0002(15) 0.0032(15) -0.0035(13)
C33 0.0165(17) 0.035(2) 0.042(2) -0.0012(17) -0.0006(15) -0.0019(15)
B34 0.0165(18) 0.034(2) 0.0168(18) -0.0023(16) 0.0026(14) -0.0024(15)
C35 0.0240(17) 0.0255(18) 0.0208(17) 0.0031(14) 0.0018(14) 0.0008(14)
C36 0.0246(18) 0.034(2) 0.034(2) 0.0089(16) -0.0045(16) -0.0098(16)
C37 0.036(2) 0.0283(19) 0.0237(18) 0.0026(15) 0.0134(16) -0.0006(15)
C38 0.035(2) 0.031(2) 0.034(2) 0.0057(16) 0.0203(17) -0.0029(16)
C39 0.050(3) 0.034(2) 0.054(3) 0.007(2) 0.022(2) -0.002(2)
C40 0.034(2) 0.030(2) 0.092(4) 0.003(2) -0.004(2) 0.0027(18)

loop_
_atom_type_symbol
_atom_type_description
_atom_type_scat_dispersion_real
_atom_type_scat_dispersion_imag
_atom_type_scat_source
C C 0.0181 0.0091 'International Tables Vol C Tables 4.2.6.8 and 6.1.1.4'
H H 0.0000 0.0000 'International Tables Vol C Tables 4.2.6.8 and 6.1.1.4'
B B 0.0090 0.0039 'International Tables Vol C Tables 4.2.6.8 and 6.1.1.4'
Cl Cl 0.3639 0.7018 'International Tables Vol C Tables 4.2.6.8 and 6.1.1.4'
F F 0.0727 0.0534 'International Tables Vol C Tables 4.2.6.8 and 6.1.1.4'
N N 0.0311 0.0180 'International Tables Vol C Tables 4.2.6.8 and 6.1.1.4'

loop_
_geom_angle_atom_site_label_1
_geom_angle_atom_site_label_2
_geom_angle_atom_site_label_3
_geom_angle
_geom_angle_site_symmetry_1
_geom_angle_site_symmetry_3
_geom_angle_publ_flag
C8 N4 C9 125.1(3) . . ?
C8 N4 C17 124.6(3) . . ?
C17 N4 C9 110.3(3) . . ?
C11 C5 C7 120.6(3) . . ?
C11 C5 C23 118.7(3) . . ?
C23 C5 C7 120.7(3) . . ?
C5 C7 C16 120.8(3) . . ?
C9 C7 C5 118.8(3) . . ?
C9 C7 C16 120.4(3) . . ?
N4 C8 C23 116.1(3) . . ?
N4 C8 C24 116.0(3) . . ?
C24 C8 C23 127.9(3) . . ?
N4 C9 C18 106.3(3) . . ?
C7 C9 N4 119.5(3) . . ?
C7 C9 C18 134.2(3) . . ?
C13 C10 C23 121.3(3) . . ?
C14 C11 C5 121.3(3) . . ?
C19 C12 C24 120.8(3) . . ?
C21 C12 C19 119.2(3) . . ?
C21 C12 C24 120.0(3) . . ?
C10 C13 C14 120.6(3) . . ?
C11 C14 C13 119.4(3) . . ?
C22 C15 C24 123.1(3) . . ?
C32 C16 C7 118.8(3) . . ?
C32 C16 C35 119.7(3) . . ?
C35 C16 C7 121.4(3) . . ?
N4 C17 C20 107.3(3) . . ?
C22 C17 N4 119.4(3) . . ?
C22 C17 C20 133.2(3) . . ?
C20 C18 C9 107.7(3) . . ?
C20 C18 C28 120.5(3) . . ?
C28 C18 C9 131.7(3) . . ?
C30 C19 C12 120.4(3) . . ?
C18 C20 C17 108.4(3) . . ?
C18 C20 C37 121.9(3) . . ?
C37 C20 C17 129.7(3) . . ?
C12 C21 C33 120.1(3) . . ?
C17 C22 C15 117.7(3) . . ?
C5 C23 C8 118.9(3) . . ?
C10 C23 C5 118.2(3) . . ?
C10 C23 C8 122.8(3) . . ?
C8 C24 C12 123.5(3) . . ?
C15 C24 C8 118.6(3) . . ?
C15 C24 C12 117.8(3) . . ?
C33 C26 C30 119.6(3) . . ?
C35 C27 C36 120.7(4) . . ?
C29 C28 C18 117.3(3) . . ?
C28 C29 C38 121.8(3) . . ?
C19 C30 C26 120.4(3) . . ?
C36 C31 C32 120.8(4) . . ?
C16 C32 C31 119.4(4) . . ?
C26 C33 C21 120.2(3) . . ?
F3 B34 F1 110.5(3) . . ?
F3 B34 F6 107.4(3) . . ?
F3 B34 F25 109.4(3) . . ?
F6 B34 F1 108.4(3) . . ?
F25 B34 F1 108.0(3) . . ?
F25 B34 F6 113.1(4) . . ?
C27 C35 C16 119.9(3) . . ?
C31 C36 C27 119.4(4) . . ?
C38 C37 C20 117.3(4) . . ?
C37 C38 C29 121.0(3) . . ?
Cl1 C39 Cl4 108.3(3) . . ?
Cl5 C39 Cl1 110.6(3) . . ?
Cl5 C39 Cl4 111.3(3) . . ?
Cl3 C40 Cl0A 109.6(3) . . ?
Cl3 C40 Cl2 112.6(3) . . ?
Cl2 C40 Cl0A 109.1(3) . . ?

loop_
_geom_bond_atom_site_label_1
_geom_bond_atom_site_label_2
_geom_bond_distance
_geom_bond_site_symmetry_2
_geom_bond_publ_flag
Cl1 C39 1.752(5) . ?
Cl0A C40 1.778(7) . ?
Cl3 C40 1.736(5) . ?
Cl4 C39 1.781(5) . ?
Cl5 C39 1.727(5) . ?
F1 B34 1.405(4) . ?
Cl2 C40 1.737(5) . ?
F3 B34 1.360(4) . ?
N4 C8 1.368(4) . ?
N4 C9 1.414(4) . ?
N4 C17 1.381(4) . ?
C5 C7 1.440(5) . ?
C5 C11 1.407(5) . ?
C5 C23 1.432(5) . ?
F6 B34 1.387(5) . ?
C7 C9 1.356(5) . ?
C7 C16 1.494(4) . ?
C8 C23 1.443(5) . ?
C8 C24 1.425(5) . ?
C9 C18 1.458(5) . ?
C10 C13 1.364(5) . ?
C10 C23 1.405(5) . ?
C11 C14 1.373(5) . ?
C12 C19 1.396(5) . ?
C12 C21 1.393(5) . ?
C12 C24 1.487(5) . ?
C13 C14 1.406(5) . ?
C15 C22 1.387(5) . ?
C15 C24 1.389(5) . ?
C16 C32 1.388(5) . ?
C16 C35 1.388(5) . ?
C17 C20 1.447(5) . ?
C17 C22 1.368(5) . ?
C18 C20 1.393(5) . ?
C18 C28 1.398(5) . ?
C19 C30 1.384(5) . ?
C20 C37 1.398(5) . ?
C21 C33 1.395(5) . ?
F25 B34 1.365(5) . ?
C26 C30 1.389(5) . ?
C26 C33 1.386(6) . ?
C27 C35 1.384(5) . ?
C27 C36 1.384(6) . ?
C28 C29 1.391(5) . ?
C29 C38 1.396(6) . ?
C31 C32 1.398(5) . ?
C31 C36 1.371(6) . ?
C37 C38 1.382(6) . ?

loop_
_geom_torsion_atom_site_label_1
_geom_torsion_atom_site_label_2
_geom_torsion_atom_site_label_3
_geom_torsion_atom_site_label_4
_geom_torsion
_geom_torsion_site_symmetry_1
_geom_torsion_site_symmetry_2
_geom_torsion_site_symmetry_3
_geom_torsion_site_symmetry_4
_geom_torsion_publ_flag
N4 C8 C23 C5 10.8(4) . . . . ?
N4 C8 C23 C10 -166.6(3) . . . . ?
N4 C8 C24 C12 -168.7(3) . . . . ?
N4 C8 C24 C15 7.5(5) . . . . ?
N4 C9 C18 C20 0.7(4) . . . . ?
N4 C9 C18 C28 -177.6(3) . . . . ?
N4 C17 C20 C18 -0.3(4) . . . . ?
N4 C17 C20 C37 179.9(4) . . . . ?
N4 C17 C22 C15 4.3(5) . . . . ?
C5 C7 C9 N4 5.5(5) . . . . ?
C5 C7 C9 C18 -175.2(3) . . . . ?
C5 C7 C16 C32 -108.4(4) . . . . ?
C5 C7 C16 C35 70.5(4) . . . . ?
C5 C11 C14 C13 1.4(6) . . . . ?
C7 C5 C11 C14 -174.0(3) . . . . ?
C7 C5 C23 C8 -6.7(5) . . . . ?
C7 C5 C23 C10 170.9(3) . . . . ?
C7 C9 C18 C20 -178.6(4) . . . . ?
C7 C9 C18 C28 3.1(6) . . . . ?
C7 C16 C32 C31 177.8(3) . . . . ?
C7 C16 C35 C27 -178.3(3) . . . . ?
C8 N4 C9 C7 -0.9(5) . . . . ?
C8 N4 C9 C18 179.7(3) . . . . ?
C8 N4 C17 C20 -179.8(3) . . . . ?
C8 N4 C17 C22 0.2(5) . . . . ?
C9 N4 C8 C23 -7.4(5) . . . . ?
C9 N4 C8 C24 173.1(3) . . . . ?
C9 N4 C17 C20 0.8(4) . . . . ?
C9 N4 C17 C22 -179.2(3) . . . . ?
C9 C7 C16 C32 71.8(4) . . . . ?
C9 C7 C16 C35 -109.3(4) . . . . ?
C9 C18 C20 C17 -0.2(4) . . . . ?
C9 C18 C20 C37 179.6(3) . . . . ?
C9 C18 C28 C29 178.7(3) . . . . ?
C10 C13 C14 C11 -3.8(6) . . . . ?
C11 C5 C7 C9 176.4(3) . . . . ?
C11 C5 C7 C16 -3.4(5) . . . . ?
C11 C5 C23 C8 175.2(3) . . . . ?
C11 C5 C23 C10 -7.2(5) . . . . ?
C12 C19 C30 C26 -0.7(6) . . . . ?
C12 C21 C33 C26 0.5(6) . . . . ?
C13 C10 C23 C5 5.1(5) . . . . ?
C13 C10 C23 C8 -177.5(3) . . . . ?
C16 C7 C9 N4 -174.7(3) . . . . ?
C16 C7 C9 C18 4.6(6) . . . . ?
C17 N4 C8 C23 173.3(3) . . . . ?
C17 N4 C8 C24 -6.2(5) . . . . ?
C17 N4 C9 C7 178.5(3) . . . . ?
C17 N4 C9 C18 -0.9(4) . . . . ?
C17 C20 C37 C38 -178.7(4) . . . . ?
C18 C20 C37 C38 1.5(5) . . . . ?
C18 C28 C29 C38 0.9(5) . . . . ?
C19 C12 C21 C33 -2.9(5) . . . . ?
C19 C12 C24 C8 55.9(5) . . . . ?
C19 C12 C24 C15 -120.4(4) . . . . ?
C20 C17 C22 C15 -175.7(4) . . . . ?
C20 C18 C28 C29 0.6(5) . . . . ?
C20 C37 C38 C29 0.0(6) . . . . ?
C21 C12 C19 C30 3.0(5) . . . . ?
C21 C12 C24 C8 -127.5(4) . . . . ?
C21 C12 C24 C15 56.2(5) . . . . ?
C22 C15 C24 C8 -3.5(5) . . . . ?
C22 C15 C24 C12 172.9(3) . . . . ?
C22 C17 C20 C18 179.6(4) . . . . ?
C22 C17 C20 C37 -0.2(7) . . . . ?
C23 C5 C7 C9 -1.7(5) . . . . ?
C23 C5 C7 C16 178.5(3) . . . . ?
C23 C5 C11 C14 4.1(5) . . . . ?
C23 C8 C24 C12 11.9(5) . . . . ?
C23 C8 C24 C15 -171.8(3) . . . . ?
C23 C10 C13 C14 0.4(6) . . . . ?
C24 C8 C23 C5 -169.8(3) . . . . ?
C24 C8 C23 C10 12.7(5) . . . . ?
C24 C12 C19 C30 179.7(3) . . . . ?
C24 C12 C21 C33 -179.6(3) . . . . ?
C24 C15 C22 C17 -2.6(6) . . . . ?
C28 C18 C20 C17 178.3(3) . . . . ?
C28 C18 C20 C37 -1.9(5) . . . . ?
C28 C29 C38 C37 -1.3(6) . . . . ?
C30 C26 C33 C21 1.8(6) . . . . ?
C32 C16 C35 C27 0.5(5) . . . . ?
C32 C31 C36 C27 -0.7(6) . . . . ?
C33 C26 C30 C19 -1.7(6) . . . . ?
C35 C16 C32 C31 -1.1(5) . . . . ?
C35 C27 C36 C31 0.2(6) . . . . ?
C36 C27 C35 C16 -0.1(6) . . . . ?
C36 C31 C32 C16 1.2(6) . . . . ?
